data_4022318
loop_
_publ_author_name
'Stefano Marcaccini'
'Daniel Miguel'
'Tom\'as Torroba'
'Mar\'ia Garc\'ia-Valverde'

_publ_section_title
;
 1,4-Thiazepines, 1,4-Benzothiazepin-5-ones, and 1,4-Benzothioxepin
 Orthoamides via Multicomponent Reactions of Isocyanides
;
_journal_name_full 'Journal of Organic Chemistry'
_journal_page_first 3315
_journal_page_last 3318
_journal_paper_doi 10.1021/jo026614z
_journal_volume 68
_journal_year 2003
_chemical_formula_sum 'C21 H29 N O4 S'
_chemical_formula_weight 391.51
_chemical_name_systematic
; 
 ? 
;
_space_group_IT_number 14
_symmetry_cell_setting monoclinic
_symmetry_space_group_name_Hall '-P 2yn'
_symmetry_space_group_name_H-M 'P 1 21/n 1'
_atom_sites_solution_hydrogens geom
_atom_sites_solution_primary direct
_atom_sites_solution_secondary difmap
_audit_creation_method SHELXL-97
_cell_angle_alpha 90.00
_cell_angle_beta 98.457(3)
_cell_angle_gamma 90.00
_cell_formula_units_Z 4
_cell_length_a 10.4558(16)
_cell_length_b 18.361(3)
_cell_length_c 10.7947(17)
_cell_measurement_temperature 299(2)
_cell_volume 2049.8(6)
_computing_cell_refinement 'Bruker SMART'
_computing_data_collection 'Bruker SMART'
_computing_data_reduction 'Bruker SHELXTL'
_computing_molecular_graphics 'Bruker SHELXTL'
_computing_publication_material 'Bruker SHELXTL'
_computing_structure_refinement 'SHELXL-97 (Sheldrick, 1997)'
_computing_structure_solution 'SHELXS-97 (Sheldrick, 1990)'
_diffrn_ambient_temperature 299(2)
_diffrn_measured_fraction_theta_full 0.999
_diffrn_measured_fraction_theta_max 0.999
_diffrn_measurement_device_type 'CCD area detector'
_diffrn_measurement_method 'phi and omega scans'
_diffrn_radiation_monochromator graphite
_diffrn_radiation_source 'fine-focus sealed tube'
_diffrn_radiation_type MoK\a
_diffrn_radiation_wavelength 0.71073
_diffrn_reflns_av_R_equivalents 0.0260
_diffrn_reflns_av_sigmaI/netI 0.0160
_diffrn_reflns_limit_h_max 11
_diffrn_reflns_limit_h_min -11
_diffrn_reflns_limit_k_max 20
_diffrn_reflns_limit_k_min -20
_diffrn_reflns_limit_l_max 11
_diffrn_reflns_limit_l_min -11
_diffrn_reflns_number 12972
_diffrn_reflns_theta_full 23.28
_diffrn_reflns_theta_max 23.28
_diffrn_reflns_theta_min 2.21
_exptl_absorpt_coefficient_mu 0.184
_exptl_absorpt_correction_T_max 1.000000
_exptl_absorpt_correction_T_min 0.733796
_exptl_absorpt_correction_type SADABS
_exptl_crystal_colour COLORLESS
_exptl_crystal_density_diffrn 1.269
_exptl_crystal_density_method 'not measured'
_exptl_crystal_description PRISM
_exptl_crystal_F_000 840
_exptl_crystal_size_max 0.27
_exptl_crystal_size_mid 0.31
_exptl_crystal_size_min 0.39
_refine_diff_density_max 0.164
_refine_diff_density_min -0.162
_refine_diff_density_rms 0.033
_refine_ls_extinction_coef 0.0143(12)
_refine_ls_extinction_expression Fc^*^=kFc[1+0.001xFc^2^\l^3^/sin(2\q)]^-1/4^
_refine_ls_extinction_method SHELXL
_refine_ls_goodness_of_fit_ref 1.011
_refine_ls_hydrogen_treatment mixed
_refine_ls_matrix_type full
_refine_ls_number_parameters 248
_refine_ls_number_reflns 2952
_refine_ls_number_restraints 0
_refine_ls_restrained_S_all 1.011
_refine_ls_R_factor_all 0.0380
_refine_ls_R_factor_gt 0.0333
_refine_ls_shift/su_max 0.016
_refine_ls_shift/su_mean 0.000
_refine_ls_structure_factor_coef Fsqd
_refine_ls_weighting_details 'calc w=1/[\s^2^(Fo^2^)+(0.0594P)^2^+0.5210P] where P=(Fo^2^+2Fc^2^)/3'
_refine_ls_weighting_scheme calc
_refine_ls_wR_factor_gt 0.0934
_refine_ls_wR_factor_ref 0.0981
_reflns_number_gt 2584
_reflns_number_total 2952
_reflns_threshold_expression >2sigma(I)
_cod_data_source_file jo026614zsi20030127_013654.cif
_cod_data_source_block c7pasm
_cod_depositor_comments
;
The following automatic conversions were performed:
'_symmetry_cell_setting' value 'Monoclinic' changed to 'monoclinic'
according to '/home/saulius/struct/CIF-dictionaries/cif_core.dic'
dictionary named 'cif_core.dic' version 2.4.1 from 2010-06-29.

Automatic conversion script
Id: cif_fix_enum 1527 2010-12-29 10:47:43Z saulius 
;
_cod_original_sg_symbol_H-M 'P 21/n'
_cod_database_code 4022318

loop_
_symmetry_equiv_pos_as_xyz
'x, y, z'
'-x+1/2, y+1/2, -z+1/2'
'-x, -y, -z'
'x-1/2, -y-1/2, z-1/2'

loop_
_atom_site_label
_atom_site_type_symbol
_atom_site_fract_x
_atom_site_fract_y
_atom_site_fract_z
_atom_site_U_iso_or_equiv
_atom_site_adp_type
_atom_site_occupancy
_atom_site_symmetry_multiplicity
_atom_site_calc_flag
_atom_site_refinement_flags
S1 S 0.65696(4) 1.00096(2) 0.36989(4) 0.05135(19) Uani 1 1 d .
O1 O 0.96831(11) 0.84455(6) 0.25933(11) 0.0489(3) Uani 1 1 d .
H1 H 1.0243 0.8627 0.2232 0.073 Uiso 1 1 calc R
O2 O 0.95360(10) 0.95487(6) 0.35348(10) 0.0402(3) Uani 1 1 d .
O3 O 0.80773(12) 1.05075(6) 0.09045(11) 0.0501(3) Uani 1 1 d .
N1 N 0.82350(12) 0.93420(7) 0.17017(12) 0.0389(3) Uani 1 1 d .
C1 C 0.78630(15) 0.86503(9) 0.36090(15) 0.0422(4) Uani 1 1 d .
C2 C 0.79297(18) 0.79142(10) 0.39125(16) 0.0526(5) Uani 1 1 d .
H2 H 0.8562 0.7627 0.3633 0.063 Uiso 1 1 calc R
C3 C 0.7081(2) 0.75982(12) 0.46190(19) 0.0659(6) Uani 1 1 d .
H3 H 0.7140 0.7104 0.4805 0.079 Uiso 1 1 calc R
C4 C 0.6150(2) 0.80161(13) 0.5044(2) 0.0707(6) Uani 1 1 d .
H4 H 0.5572 0.7805 0.5515 0.085 Uiso 1 1 calc R
C5 C 0.6072(2) 0.87504(12) 0.47759(18) 0.0616(5) Uani 1 1 d .
H5 H 0.5444 0.9031 0.5077 0.074 Uiso 1 1 calc R
C6 C 0.69195(17) 0.90808(10) 0.40592(16) 0.0473(4) Uani 1 1 d .
C7 C 0.88365(15) 0.89781(9) 0.28507(15) 0.0397(4) Uani 1 1 d .
C8 C 0.84112(15) 1.00642(9) 0.17447(15) 0.0388(4) Uani 1 1 d .
C11 C 0.80825(16) 1.05213(9) 0.38780(16) 0.0427(4) Uani 1 1 d .
H11 H 0.8481 1.0490 0.4757 0.051 Uiso 1 1 calc R
C12 C 0.90665(15) 1.02471(9) 0.30630(14) 0.0387(4) Uani 1 1 d .
C13 C 1.02222(17) 1.07579(9) 0.31469(17) 0.0468(4) Uani 1 1 d .
H13A H 1.0768 1.0607 0.2540 0.056 Uiso 1 1 calc R
H13B H 1.0725 1.0716 0.3973 0.056 Uiso 1 1 calc R
C14 C 0.98443(19) 1.15516(10) 0.29093(19) 0.0573(5) Uani 1 1 d .
H14A H 1.0612 1.1854 0.3062 0.069 Uiso 1 1 calc R
H14B H 0.9467 1.1612 0.2039 0.069 Uiso 1 1 calc R
C15 C 0.88845(19) 1.17992(10) 0.3745(2) 0.0606(5) Uani 1 1 d .
H15A H 0.8625 1.2297 0.3537 0.073 Uiso 1 1 calc R
H15B H 0.9294 1.1790 0.4612 0.073 Uiso 1 1 calc R
C16 C 0.76974(18) 1.13143(10) 0.35939(18) 0.0532(5) Uani 1 1 d .
H16A H 0.7248 1.1352 0.2744 0.064 Uiso 1 1 calc R
H16B H 0.7114 1.1475 0.4159 0.064 Uiso 1 1 calc R
C21 C 0.74287(16) 0.89112(9) 0.07312(15) 0.0441(4) Uani 1 1 d .
H21 H 0.7368 0.8422 0.1081 0.053 Uiso 1 1 calc R
C22 C 0.60642(17) 0.91962(11) 0.04558(19) 0.0578(5) Uani 1 1 d .
H22A H 0.6077 0.9687 0.0126 0.069 Uiso 1 1 calc R
H22B H 0.5692 0.9216 0.1227 0.069 Uiso 1 1 calc R
C23 C 0.52283(18) 0.87155(12) -0.04862(19) 0.0614(5) Uani 1 1 d .
H23A H 0.5107 0.8247 -0.0105 0.074 Uiso 1 1 calc R
H23B H 0.4385 0.8939 -0.0704 0.074 Uiso 1 1 calc R
C24 C 0.5816(2) 0.86015(14) -0.1647(2) 0.0753(6) Uani 1 1 d .
H24A H 0.5802 0.9057 -0.2103 0.090 Uiso 1 1 calc R
H24B H 0.5301 0.8251 -0.2178 0.090 Uiso 1 1 calc R
C25 C 0.7191(2) 0.83300(15) -0.1368(2) 0.0764(7) Uani 1 1 d .
H25A H 0.7559 0.8308 -0.2141 0.092 Uiso 1 1 calc R
H25B H 0.7192 0.7841 -0.1029 0.092 Uiso 1 1 calc R
C26 C 0.80306(19) 0.88196(13) -0.04379(18) 0.0657(6) Uani 1 1 d .
H26A H 0.8884 0.8606 -0.0229 0.079 Uiso 1 1 calc R
H26B H 0.8126 0.9292 -0.0816 0.079 Uiso 1 1 calc R
O51 O 0.16266(15) 0.90508(10) 0.15186(14) 0.0815(5) Uani 1 1 d .
H51 H 0.1712 0.9198 0.0818 0.122 Uiso 1 1 calc R
C51 C 0.2815(3) 0.9075(2) 0.2292(3) 0.1117(11) Uani 1 1 d .
H51A H 0.3195 0.9548 0.2237 0.168 Uiso 1 1 calc R
H51B H 0.3379 0.8712 0.2030 0.168 Uiso 1 1 calc R
H51C H 0.2692 0.8983 0.3141 0.168 Uiso 1 1 calc R

loop_
_atom_site_aniso_label
_atom_site_aniso_U_11
_atom_site_aniso_U_22
_atom_site_aniso_U_33
_atom_site_aniso_U_23
_atom_site_aniso_U_13
_atom_site_aniso_U_12
S1 0.0422(3) 0.0544(3) 0.0581(3) -0.0037(2) 0.0095(2) 0.00380(19)
O1 0.0464(7) 0.0453(7) 0.0544(8) 0.0022(5) 0.0049(5) 0.0096(5)
O2 0.0386(6) 0.0417(6) 0.0372(6) 0.0024(5) -0.0050(5) 0.0022(5)
O3 0.0598(8) 0.0498(7) 0.0374(7) 0.0071(5) -0.0037(5) 0.0030(6)
N1 0.0396(7) 0.0419(8) 0.0334(7) -0.0021(6) -0.0010(6) 0.0025(6)
C1 0.0440(9) 0.0457(9) 0.0338(9) 0.0008(7) -0.0050(7) -0.0035(7)
C2 0.0593(11) 0.0497(11) 0.0447(10) 0.0033(8) -0.0055(8) -0.0035(9)
C3 0.0846(15) 0.0561(12) 0.0541(12) 0.0092(9) 0.0006(11) -0.0197(11)
C4 0.0834(15) 0.0748(15) 0.0561(12) 0.0030(11) 0.0175(11) -0.0286(12)
C5 0.0617(12) 0.0721(14) 0.0539(11) -0.0078(10) 0.0184(9) -0.0133(10)
C6 0.0471(10) 0.0546(10) 0.0392(9) -0.0035(8) 0.0028(8) -0.0067(8)
C7 0.0396(9) 0.0404(9) 0.0365(9) -0.0004(7) -0.0027(7) 0.0051(7)
C8 0.0352(8) 0.0456(10) 0.0348(9) 0.0012(7) 0.0025(7) 0.0039(7)
C11 0.0432(9) 0.0474(9) 0.0354(9) -0.0025(7) -0.0009(7) 0.0025(7)
C12 0.0400(9) 0.0385(8) 0.0354(9) 0.0027(7) -0.0014(7) 0.0026(7)
C13 0.0454(10) 0.0493(10) 0.0437(10) 0.0003(8) -0.0002(8) -0.0035(8)
C14 0.0586(11) 0.0466(10) 0.0640(12) 0.0034(9) 0.0007(9) -0.0074(9)
C15 0.0686(13) 0.0439(10) 0.0648(12) -0.0070(9) -0.0057(10) 0.0021(9)
C16 0.0547(11) 0.0494(10) 0.0529(11) -0.0074(8) -0.0012(8) 0.0098(8)
C21 0.0446(9) 0.0464(9) 0.0390(9) -0.0051(7) -0.0020(7) -0.0002(7)
C22 0.0454(10) 0.0667(12) 0.0577(12) -0.0157(9) -0.0043(8) 0.0036(9)
C23 0.0471(11) 0.0701(13) 0.0615(12) -0.0132(10) -0.0100(9) 0.0006(9)
C24 0.0697(14) 0.1001(17) 0.0509(12) -0.0132(11) -0.0080(10) -0.0173(12)
C25 0.0665(13) 0.1086(18) 0.0554(13) -0.0365(12) 0.0131(10) -0.0138(13)
C26 0.0535(11) 0.0951(16) 0.0487(11) -0.0216(10) 0.0083(9) -0.0086(11)
O51 0.0687(10) 0.1210(14) 0.0568(9) 0.0165(9) 0.0153(8) -0.0027(9)
C51 0.0782(18) 0.166(3) 0.088(2) 0.0311(19) 0.0013(15) -0.0115(18)

loop_
_atom_type_symbol
_atom_type_description
_atom_type_scat_dispersion_real
_atom_type_scat_dispersion_imag
_atom_type_scat_source
C C 0.0033 0.0016 'International Tables Vol C Tables 4.2.6.8 and 6.1.1.4'
H H 0.0000 0.0000 'International Tables Vol C Tables 4.2.6.8 and 6.1.1.4'
N N 0.0061 0.0033 'International Tables Vol C Tables 4.2.6.8 and 6.1.1.4'
O O 0.0106 0.0060 'International Tables Vol C Tables 4.2.6.8 and 6.1.1.4'
S S 0.1246 0.1234 'International Tables Vol C Tables 4.2.6.8 and 6.1.1.4'

loop_
_geom_angle_atom_site_label_1
_geom_angle_atom_site_label_2
_geom_angle_atom_site_label_3
_geom_angle
C6 S1 C11 108.89(8)
C7 O2 C12 110.51(11)
C8 N1 C7 112.48(13)
C8 N1 C21 128.13(13)
C7 N1 C21 119.06(13)
C2 C1 C6 118.61(16)
C2 C1 C7 119.81(15)
C6 C1 C7 121.53(14)
C3 C2 C1 121.65(19)
C4 C3 C2 119.72(19)
C3 C4 C5 120.01(19)
C4 C5 C6 121.2(2)
C5 C6 C1 118.78(17)
C5 C6 S1 114.30(15)
C1 C6 S1 126.66(13)
O1 C7 O2 109.39(12)
O1 C7 N1 111.23(13)
O2 C7 N1 103.15(12)
O1 C7 C1 109.22(13)
O2 C7 C1 110.25(13)
N1 C7 C1 113.43(13)
O3 C8 N1 127.38(15)
O3 C8 C12 125.63(15)
N1 C8 C12 106.95(13)
C16 C11 C12 112.11(14)
C16 C11 S1 105.67(12)
C12 C11 S1 114.48(11)
O2 C12 C13 107.55(13)
O2 C12 C8 102.55(12)
C13 C12 C8 115.83(14)
O2 C12 C11 108.18(13)
C13 C12 C11 110.94(13)
C8 C12 C11 111.14(13)
C12 C13 C14 113.33(14)
C15 C14 C13 111.43(16)
C14 C15 C16 111.30(15)
C15 C16 C11 110.48(15)
N1 C21 C26 113.02(14)
N1 C21 C22 112.30(14)
C26 C21 C22 112.02(16)
C21 C22 C23 111.37(15)
C24 C23 C22 112.11(17)
C23 C24 C25 112.15(17)
C24 C25 C26 112.06(19)
C21 C26 C25 110.36(16)

loop_
_geom_bond_atom_site_label_1
_geom_bond_atom_site_label_2
_geom_bond_distance
S1 C6 1.7753(19)
S1 C11 1.8255(17)
O1 C7 1.3745(19)
O2 C7 1.4210(19)
O2 C12 1.4392(19)
O3 C8 1.2304(19)
N1 C8 1.339(2)
N1 C7 1.467(2)
N1 C21 1.475(2)
C1 C2 1.390(2)
C1 C6 1.405(2)
C1 C7 1.521(2)
C2 C3 1.380(3)
C3 C4 1.370(3)
C4 C5 1.379(3)
C5 C6 1.397(3)
C8 C12 1.523(2)
C11 C16 1.530(2)
C11 C12 1.534(2)
C12 C13 1.522(2)
C13 C14 1.522(2)
C14 C15 1.515(3)
C15 C16 1.517(3)
C21 C26 1.500(3)
C21 C22 1.508(2)
C22 C23 1.522(3)
C23 C24 1.490(3)
C24 C25 1.510(3)
C25 C26 1.526(3)
O51 C51 1.392(3)
